data_1527677
loop_
_publ_author_name
'Koskenlinna, M.'
'Valkonen, J.'

_publ_section_title
;
 Lead selenite, Pb Se O3
;
_journal_name_full 'Crystal Structure Communications'
_journal_page_first 813
_journal_page_last 816
_journal_volume 6
_journal_year 1977
_chemical_formula_sum 'O3 Pb Se'
_chemical_name_systematic 'Pb (Se O3)'
_space_group_IT_number 11
_symmetry_space_group_name_Hall '-P 2yb'
_symmetry_space_group_name_H-M 'P 1 21/m 1'
_cell_angle_alpha 90
_cell_angle_beta 106.4
_cell_angle_gamma 90
_cell_formula_units_Z 2
_cell_length_a 4.552
_cell_length_b 5.525
_cell_length_c 6.633
_cell_volume 160.031
_citation_journal_id_ASTM CSCMCS
_cod_data_source_file Koskenlinna_CSCMCS_1977_740.cif
_cod_data_source_block O3Pb1Se1
_cod_original_cell_volume 160.0314
_cod_original_formula_sum 'O3 Pb1 Se1'
_cod_database_code 1527677

loop_
_symmetry_equiv_pos_as_xyz
x,y,z
-x,y+1/2,-z
-x,-y,-z
x,-y-1/2,z

loop_
_atom_site_label
_atom_site_type_symbol
_atom_site_fract_x
_atom_site_fract_y
_atom_site_fract_z
_atom_site_occupancy
_atom_site_U_iso_or_equiv
Se1 Se+4 0.0859 0.75 0.1622 1 0.0
O1 O-2 0.7068 0.75 0.1267 1 0.0
Pb1 Pb+2 0.6389 0.25 0.3018 1 0.0
O2 O-2 0.1991 0.5144 0.3322 1 0.0
